data_7201684
loop_
_publ_author_name
'Kalf, Irmgard'
'Wang, Ruimin'
'Englert, Ulli'

_publ_section_title
;
 A robust conglomerate structure type in salts of cationic
 organopalladium complexes and non-coordinating anions
;
_journal_issue 1
_journal_name_full CrystEngComm
_journal_page_first 39
_journal_paper_doi 10.1039/b712641g
_journal_volume 10
_journal_year 2008
_chemical_absolute_configuration rmad
_chemical_formula_moiety 'C15 H28 N3 O Pd, F6 P'
_chemical_formula_sum 'C15 H28 F6 N3 O P Pd'
_chemical_formula_weight 517.77
_chemical_name_systematic
;
?
;
_space_group_IT_number 4
_symmetry_cell_setting monoclinic
_symmetry_space_group_name_Hall 'P 2yb'
_symmetry_space_group_name_H-M 'P 1 21 1'
_atom_sites_solution_hydrogens geom
_atom_sites_solution_primary direct
_atom_sites_solution_secondary difmap
_audit_creation_method SHELXL-97
_cell_angle_alpha 90.00
_cell_angle_beta 105.038(2)
_cell_angle_gamma 90.00
_cell_formula_units_Z 4
_cell_length_a 7.5980(5)
_cell_length_b 20.5971(14)
_cell_length_c 13.8222(9)
_cell_measurement_reflns_used 4028
_cell_measurement_temperature 130(2)
_cell_measurement_theta_max 23.48
_cell_measurement_theta_min 2.50
_cell_volume 2089.1(2)
_computing_cell_refinement SMART
_computing_data_collection 'SMART (Bruker, 2001)'
_computing_data_reduction 'SAINT (Bruker, 1999)'
_computing_molecular_graphics 'PLATON (Spek, 1990)'
_computing_structure_refinement 'SHELXL-97 (Sheldrick, 1997)'
_computing_structure_solution 'SHELXS-97 (Sheldrick, 1990)'
_diffrn_ambient_temperature 130(2)
_diffrn_measured_fraction_theta_full .997
_diffrn_measured_fraction_theta_max .997
_diffrn_measurement_device_type 'CCD area detector'
_diffrn_measurement_method 'omega scans'
_diffrn_radiation_monochromator graphite
_diffrn_radiation_source 'fine-focus sealed tube'
_diffrn_radiation_type MoK\a
_diffrn_radiation_wavelength 0.71073
_diffrn_reflns_av_R_equivalents 0.0458
_diffrn_reflns_av_sigmaI/netI 0.0688
_diffrn_reflns_limit_h_max 9
_diffrn_reflns_limit_h_min -9
_diffrn_reflns_limit_k_max 26
_diffrn_reflns_limit_k_min -26
_diffrn_reflns_limit_l_max 17
_diffrn_reflns_limit_l_min -17
_diffrn_reflns_number 20848
_diffrn_reflns_theta_full 27.57
_diffrn_reflns_theta_max 27.57
_diffrn_reflns_theta_min 2.50
_exptl_absorpt_coefficient_mu 1.026
_exptl_absorpt_correction_T_max 0.980
_exptl_absorpt_correction_T_min 0.690
_exptl_absorpt_correction_type multi-scan
_exptl_absorpt_process_details 'SADABS (1996)'
_exptl_crystal_colour colourless
_exptl_crystal_density_diffrn 1.646
_exptl_crystal_density_method 'not measured'
_exptl_crystal_description plate
_exptl_crystal_F_000 1048
_exptl_crystal_size_max 0.39
_exptl_crystal_size_mid 0.13
_exptl_crystal_size_min 0.02
_refine_diff_density_max 1.288
_refine_diff_density_min -.698
_refine_diff_density_rms .102
_refine_ls_abs_structure_details 'Flack H D (1983), Acta Cryst. A39, 876-881'
_refine_ls_abs_structure_Flack -0.03(2)
_refine_ls_extinction_method none
_refine_ls_goodness_of_fit_ref 1.018
_refine_ls_hydrogen_treatment constr
_refine_ls_matrix_type full
_refine_ls_number_parameters 499
_refine_ls_number_reflns 9493
_refine_ls_number_restraints 1
_refine_ls_restrained_S_all 1.018
_refine_ls_R_factor_all 0.0480
_refine_ls_R_factor_gt 0.0437
_refine_ls_shift/su_max 0.001
_refine_ls_shift/su_mean 0.000
_refine_ls_structure_factor_coef Fsqd
_refine_ls_weighting_details 'calc w=1/[\s^2^(Fo^2^)+(0.0440P)^2^+0.0000P] where P=(Fo^2^+2Fc^2^)/3'
_refine_ls_weighting_scheme calc
_refine_ls_wR_factor_gt 0.0934
_refine_ls_wR_factor_ref 0.0956
_reflns_number_gt 8807
_reflns_number_total 9493
_reflns_threshold_expression >2sigma(I)
_cod_data_source_file b712641g.txt
_cod_data_source_block R2e
_cod_original_sg_symbol_H-M 'P 21'
_cod_database_code 7201684

loop_
_symmetry_equiv_pos_as_xyz
'x, y, z'
'-x, y+1/2, -z'

loop_
_atom_site_label
_atom_site_type_symbol
_atom_site_fract_x
_atom_site_fract_y
_atom_site_fract_z
_atom_site_U_iso_or_equiv
_atom_site_adp_type
_atom_site_occupancy
_atom_site_symmetry_multiplicity
_atom_site_calc_flag
_atom_site_refinement_flags
_atom_site_disorder_assembly
_atom_site_disorder_group
Pd1 Pd 0.41474(5) 0.257275(16) 0.02378(2) 0.01779(8) Uani 1 1 d . . .
O1 O 1.1039(5) 0.23503(18) 0.2856(3) 0.0343(9) Uani 1 1 d . . .
N1 N 0.1435(5) 0.2426(2) -0.0717(3) 0.0225(10) Uani 1 1 d . . .
N2 N 0.4457(6) 0.1577(2) 0.0015(3) 0.0260(9) Uani 1 1 d . . .
N3 N 0.3858(6) 0.3555(2) 0.0408(3) 0.0245(9) Uani 1 1 d . . .
H3A H 0.2880 0.3709 -0.0079 0.029 Uiso 1 1 calc R . .
H3B H 0.3666 0.3643 0.1025 0.029 Uiso 1 1 calc R . .
C1 C 0.1166(7) 0.1723(3) -0.0734(4) 0.0306(12) Uani 1 1 d . . .
H1A H 0.0144 0.1604 -0.1312 0.037 Uiso 1 1 calc R . .
H1B H 0.0849 0.1585 -0.0114 0.037 Uiso 1 1 calc R . .
C2 C 0.2871(8) 0.1382(3) -0.0813(4) 0.0341(13) Uani 1 1 d . . .
H2A H 0.2693 0.0907 -0.0789 0.041 Uiso 1 1 calc R . .
H2B H 0.3118 0.1489 -0.1464 0.041 Uiso 1 1 calc R . .
C3 C 0.4455(8) 0.1198(3) 0.0931(4) 0.0385(14) Uani 1 1 d . . .
H3C H 0.3315 0.1277 0.1118 0.058 Uiso 1 1 calc R . .
H3D H 0.5488 0.1333 0.1480 0.058 Uiso 1 1 calc R . .
H3E H 0.4561 0.0734 0.0797 0.058 Uiso 1 1 calc R . .
C4 C 0.6135(7) 0.1420(3) -0.0308(4) 0.0326(13) Uani 1 1 d . . .
H4A H 0.6089 0.0966 -0.0527 0.049 Uiso 1 1 calc R . .
H4B H 0.7210 0.1486 0.0254 0.049 Uiso 1 1 calc R . .
H4C H 0.6210 0.1705 -0.0865 0.049 Uiso 1 1 calc R . .
C5 C 0.1430(7) 0.2656(3) -0.1743(3) 0.0288(11) Uani 1 1 d . . .
H5A H 0.2469 0.2467 -0.1940 0.043 Uiso 1 1 calc R . .
H5B H 0.1525 0.3131 -0.1742 0.043 Uiso 1 1 calc R . .
H5C H 0.0294 0.2523 -0.2220 0.043 Uiso 1 1 calc R . .
C6 C -0.0080(7) 0.2745(3) -0.0417(4) 0.0311(13) Uani 1 1 d . . .
H6A H -0.1239 0.2623 -0.0884 0.047 Uiso 1 1 calc R . .
H6B H 0.0072 0.3217 -0.0430 0.047 Uiso 1 1 calc R . .
H6C H -0.0079 0.2608 0.0262 0.047 Uiso 1 1 calc R . .
C7 C 0.5549(7) 0.3865(2) 0.0317(4) 0.0270(11) Uani 1 1 d . . .
H7 H 0.5613 0.4316 0.0590 0.032 Uiso 1 1 calc R . .
C8 C 0.7052(7) 0.3465(2) 0.0966(3) 0.0226(10) Uani 1 1 d . . .
C9 C 0.6680(7) 0.2802(2) 0.1051(3) 0.0208(11) Uani 1 1 d . . .
C10 C 0.8014(6) 0.2412(2) 0.1672(3) 0.0213(10) Uani 1 1 d . . .
H10 H 0.7796 0.1961 0.1733 0.026 Uiso 1 1 calc R . .
C11 C 0.9670(7) 0.2686(3) 0.2205(3) 0.0247(11) Uani 1 1 d . . .
C12 C 1.0894(9) 0.1672(3) 0.2881(5) 0.0471(16) Uani 1 1 d . . .
H12A H 0.9860 0.1553 0.3146 0.071 Uiso 1 1 calc R . .
H12B H 1.2018 0.1490 0.3313 0.071 Uiso 1 1 calc R . .
H12C H 1.0704 0.1498 0.2202 0.071 Uiso 1 1 calc R . .
C13 C 1.0030(7) 0.3347(3) 0.2108(4) 0.0271(11) Uani 1 1 d . . .
H13 H 1.1163 0.3529 0.2460 0.032 Uiso 1 1 calc R . .
C14 C 0.8713(7) 0.3726(3) 0.1493(4) 0.0284(11) Uani 1 1 d . . .
H14 H 0.8942 0.4175 0.1428 0.034 Uiso 1 1 calc R . .
C15 C 0.5585(8) 0.3891(3) -0.0775(4) 0.0354(13) Uani 1 1 d . . .
H15A H 0.5639 0.3448 -0.1026 0.053 Uiso 1 1 calc R . .
H15B H 0.6658 0.4134 -0.0836 0.053 Uiso 1 1 calc R . .
H15C H 0.4479 0.4106 -0.1168 0.053 Uiso 1 1 calc R . .
Pd2 Pd 1.12871(5) 0.469207(16) 0.47933(2) 0.01915(9) Uani 1 1 d . . .
O2 O 0.4622(5) 0.36947(18) 0.2699(3) 0.0309(9) Uani 1 1 d . . .
N4 N 1.1254(6) 0.3845(2) 0.5623(3) 0.0248(9) Uani 1 1 d . . .
N5 N 1.4000(5) 0.48285(18) 0.5790(3) 0.0192(9) Uani 1 1 d . . .
N6 N 1.1265(6) 0.5528(2) 0.3979(3) 0.0316(10) Uani 1 1 d . . .
H6D H 1.2127 0.5814 0.4331 0.038 Uiso 1 1 calc R . .
H6E H 1.1536 0.5434 0.3383 0.038 Uiso 1 1 calc R . .
C16 C 1.2830(7) 0.3891(3) 0.6517(4) 0.0296(12) Uani 1 1 d . . .
H16A H 1.3134 0.3452 0.6805 0.036 Uiso 1 1 calc R . .
H16B H 1.2495 0.4165 0.7030 0.036 Uiso 1 1 calc R . .
C17 C 1.4470(7) 0.4175(2) 0.6260(4) 0.0274(11) Uani 1 1 d . . .
H17A H 1.5481 0.4217 0.6874 0.033 Uiso 1 1 calc R . .
H17B H 1.4874 0.3885 0.5789 0.033 Uiso 1 1 calc R . .
C18 C 1.5446(7) 0.5023(3) 0.5297(4) 0.0310(12) Uani 1 1 d . . .
H18A H 1.6636 0.5012 0.5789 0.046 Uiso 1 1 calc R . .
H18B H 1.5202 0.5464 0.5028 0.046 Uiso 1 1 calc R . .
H18C H 1.5451 0.4721 0.4750 0.046 Uiso 1 1 calc R . .
C19 C 1.3917(8) 0.5322(3) 0.6551(4) 0.0351(13) Uani 1 1 d . . .
H19A H 1.5083 0.5334 0.7063 0.053 Uiso 1 1 calc R . .
H19B H 1.2940 0.5211 0.6866 0.053 Uiso 1 1 calc R . .
H19C H 1.3673 0.5749 0.6231 0.053 Uiso 1 1 calc R . .
C20 C 0.9599(7) 0.3762(3) 0.6006(4) 0.0329(13) Uani 1 1 d . . .
H20A H 0.9703 0.3359 0.6393 0.049 Uiso 1 1 calc R . .
H20B H 0.8512 0.3743 0.5440 0.049 Uiso 1 1 calc R . .
H20C H 0.9496 0.4131 0.6436 0.049 Uiso 1 1 calc R . .
C21 C 1.1444(8) 0.3257(3) 0.5023(4) 0.0371(14) Uani 1 1 d . . .
H21A H 1.2527 0.3302 0.4769 0.056 Uiso 1 1 calc R . .
H21B H 1.0360 0.3214 0.4459 0.056 Uiso 1 1 calc R . .
H21C H 1.1568 0.2871 0.5449 0.056 Uiso 1 1 calc R . .
C22 C 0.9402(7) 0.5828(3) 0.3780(4) 0.0280(12) Uani 1 1 d . . .
H22 H 0.9213 0.6144 0.3212 0.034 Uiso 1 1 calc R . .
C23 C 0.8117(8) 0.5263(3) 0.3496(4) 0.0272(12) Uani 1 1 d . . .
C24 C 0.8743(7) 0.4660(3) 0.3889(3) 0.0247(10) Uani 1 1 d . . .
C25 C 0.7590(7) 0.4113(3) 0.3615(4) 0.0262(11) Uani 1 1 d . . .
H25 H 0.8000 0.3693 0.3855 0.031 Uiso 1 1 calc R . .
C26 C 0.5828(7) 0.4201(3) 0.2984(4) 0.0280(12) Uani 1 1 d . . .
C27 C 0.5127(8) 0.3080(3) 0.3177(4) 0.0334(12) Uani 1 1 d . . .
H27A H 0.6270 0.2932 0.3047 0.050 Uiso 1 1 calc R . .
H27B H 0.4166 0.2761 0.2911 0.050 Uiso 1 1 calc R . .
H27C H 0.5292 0.3126 0.3901 0.050 Uiso 1 1 calc R . .
C28 C 0.5225(7) 0.4806(3) 0.2621(4) 0.0332(14) Uani 1 1 d . . .
H28 H 0.4031 0.4859 0.2197 0.040 Uiso 1 1 calc R . .
C29 C 0.6369(8) 0.5334(3) 0.2877(4) 0.0330(13) Uani 1 1 d . . .
H29 H 0.5954 0.5752 0.2626 0.040 Uiso 1 1 calc R . .
C30 C 0.9236(8) 0.6169(3) 0.4725(4) 0.0342(13) Uani 1 1 d . . .
H30A H 0.7999 0.6340 0.4623 0.051 Uiso 1 1 calc R . .
H30B H 1.0114 0.6527 0.4881 0.051 Uiso 1 1 calc R . .
H30C H 0.9489 0.5859 0.5283 0.051 Uiso 1 1 calc R . .
P1 P 0.61613(19) 0.21156(7) 0.64713(10) 0.0269(3) Uani 1 1 d . . .
F1 F 0.5594(5) 0.15459(18) 0.5677(3) 0.0516(10) Uani 1 1 d . . .
F2 F 0.5390(5) 0.2641(2) 0.5623(3) 0.0572(10) Uani 1 1 d . . .
F3 F 0.4226(5) 0.20690(18) 0.6731(3) 0.0465(9) Uani 1 1 d . . .
F4 F 0.6754(5) 0.2680(2) 0.7275(3) 0.0641(12) Uani 1 1 d . . .
F5 F 0.8102(5) 0.21394(18) 0.6222(3) 0.0471(9) Uani 1 1 d . . .
F6 F 0.6986(6) 0.1594(2) 0.7316(3) 0.0626(11) Uani 1 1 d . . .
P2 P 0.0338(2) 0.49805(7) 0.88916(12) 0.0341(3) Uani 1 1 d . . .
F7 F 0.0168(6) 0.57110(18) 0.9199(3) 0.0644(12) Uani 1 1 d . . .
F8 F -0.0471(10) 0.4741(4) 0.9738(4) 0.139(3) Uani 1 1 d . . .
F9 F 0.1211(12) 0.5202(3) 0.8087(6) 0.155(3) Uani 1 1 d . . .
F10 F 0.2263(7) 0.4943(2) 0.9693(5) 0.110(2) Uani 1 1 d . . .
F11 F -0.1570(7) 0.5009(2) 0.8155(4) 0.0802(15) Uani 1 1 d . . .
F12 F 0.0547(8) 0.4258(2) 0.8576(5) 0.111(2) Uani 1 1 d . . .

loop_
_atom_site_aniso_label
_atom_site_aniso_U_11
_atom_site_aniso_U_22
_atom_site_aniso_U_33
_atom_site_aniso_U_23
_atom_site_aniso_U_13
_atom_site_aniso_U_12
Pd1 0.01477(17) 0.02239(18) 0.01501(16) 0.00081(14) 0.00170(11) 0.00016(16)
O1 0.023(2) 0.037(2) 0.034(2) 0.0040(16) -0.0082(16) 0.0024(16)
N1 0.014(2) 0.033(3) 0.0181(19) 0.0021(17) -0.0009(15) 0.0009(17)
N2 0.021(2) 0.025(2) 0.028(2) -0.0006(18) -0.0021(18) -0.0002(18)
N3 0.022(2) 0.030(2) 0.019(2) -0.0044(17) 0.0011(17) 0.0016(18)
C1 0.024(3) 0.027(3) 0.035(3) 0.006(2) -0.003(2) 0.000(2)
C2 0.028(3) 0.030(3) 0.038(3) -0.009(2) -0.002(2) 0.001(2)
C3 0.029(3) 0.034(3) 0.046(3) 0.014(3) -0.001(3) -0.003(3)
C4 0.025(3) 0.027(3) 0.042(3) -0.010(2) 0.003(2) 0.007(2)
C5 0.024(3) 0.042(3) 0.018(2) 0.001(2) 0.0004(18) -0.002(2)
C6 0.022(3) 0.045(4) 0.029(3) -0.001(2) 0.010(2) 0.002(2)
C7 0.024(3) 0.021(3) 0.030(3) -0.005(2) -0.003(2) -0.004(2)
C8 0.022(3) 0.027(3) 0.017(2) -0.0020(19) 0.0018(19) 0.001(2)
C9 0.017(3) 0.027(3) 0.018(2) 0.0018(19) 0.0043(19) -0.0012(19)
C10 0.019(3) 0.025(3) 0.020(2) 0.0018(18) 0.0059(19) 0.0020(18)
C11 0.022(3) 0.030(3) 0.023(2) 0.003(2) 0.0057(19) 0.001(2)
C12 0.038(4) 0.043(4) 0.051(4) 0.016(3) -0.006(3) 0.005(3)
C13 0.019(3) 0.030(3) 0.030(3) -0.011(2) 0.002(2) -0.001(2)
C14 0.027(3) 0.027(3) 0.032(3) -0.001(2) 0.009(2) -0.005(2)
C15 0.036(3) 0.038(3) 0.030(3) 0.008(2) 0.005(2) -0.002(3)
Pd2 0.01605(18) 0.02393(19) 0.01647(17) 0.00219(15) 0.00242(12) 0.00015(15)
O2 0.024(2) 0.035(2) 0.0290(19) -0.0074(16) -0.0013(15) -0.0030(16)
N4 0.019(2) 0.026(2) 0.025(2) 0.0063(17) -0.0019(17) 0.0007(18)
N5 0.020(2) 0.020(2) 0.0170(19) 0.0014(16) 0.0030(15) 0.0004(16)
N6 0.024(3) 0.038(3) 0.033(2) 0.006(2) 0.008(2) -0.002(2)
C16 0.026(3) 0.037(3) 0.022(2) 0.012(2) -0.001(2) -0.002(2)
C17 0.022(3) 0.031(3) 0.026(3) 0.005(2) 0.000(2) 0.003(2)
C18 0.024(3) 0.035(3) 0.039(3) 0.006(2) 0.016(2) 0.001(2)
C19 0.026(3) 0.042(3) 0.037(3) -0.015(3) 0.006(2) 0.002(3)
C20 0.026(3) 0.042(3) 0.028(3) 0.015(2) 0.003(2) -0.007(2)
C21 0.028(3) 0.030(3) 0.047(3) 0.003(3) -0.002(3) 0.007(2)
C22 0.021(3) 0.035(3) 0.026(3) 0.014(2) 0.003(2) -0.001(2)
C23 0.030(3) 0.031(3) 0.021(2) 0.003(2) 0.007(2) 0.000(2)
C24 0.025(3) 0.033(3) 0.014(2) 0.000(2) 0.0024(17) 0.005(3)
C25 0.025(3) 0.030(3) 0.023(2) -0.001(2) 0.005(2) -0.002(2)
C26 0.027(3) 0.039(3) 0.018(2) -0.009(2) 0.006(2) -0.002(2)
C27 0.026(3) 0.034(3) 0.039(3) -0.005(2) 0.007(2) -0.006(2)
C28 0.020(3) 0.051(4) 0.024(2) 0.003(2) -0.0015(19) 0.005(3)
C29 0.039(3) 0.035(3) 0.021(3) 0.006(2) 0.000(2) 0.005(3)
C30 0.027(3) 0.027(3) 0.044(3) 0.001(2) 0.003(2) 0.001(2)
P1 0.0210(7) 0.0264(7) 0.0300(7) -0.0060(6) 0.0005(5) 0.0025(6)
F1 0.034(2) 0.049(2) 0.066(2) -0.0322(19) 0.0025(17) -0.0039(17)
F2 0.057(2) 0.055(2) 0.058(2) 0.021(2) 0.0129(18) 0.020(2)
F3 0.030(2) 0.052(2) 0.059(2) -0.0106(19) 0.0148(16) 0.0000(17)
F4 0.039(2) 0.072(3) 0.073(3) -0.051(2) 0.0002(18) 0.000(2)
F5 0.0270(19) 0.051(2) 0.067(2) -0.0168(19) 0.0187(17) -0.0050(16)
F6 0.057(3) 0.071(3) 0.053(2) 0.023(2) 0.0021(19) 0.022(2)
P2 0.0317(9) 0.0239(7) 0.0473(9) 0.0007(6) 0.0115(7) 0.0005(6)
F7 0.052(3) 0.041(2) 0.090(3) -0.027(2) 0.000(2) 0.0061(19)
F8 0.176(7) 0.178(7) 0.067(3) 0.007(4) 0.039(4) -0.105(6)
F9 0.228(8) 0.113(5) 0.199(7) -0.006(5) 0.189(7) -0.017(5)
F10 0.067(4) 0.039(2) 0.178(6) -0.013(3) -0.050(3) 0.010(2)
F11 0.063(3) 0.072(3) 0.079(3) -0.015(3) -0.029(2) 0.000(2)
F12 0.131(5) 0.033(2) 0.132(5) -0.025(3) -0.035(4) 0.016(3)

loop_
_atom_type_symbol
_atom_type_description
_atom_type_scat_dispersion_real
_atom_type_scat_dispersion_imag
_atom_type_scat_source
C C .0033 .0016 'International Tables Vol C Tables 4.2.6.8 and 6.1.1.4'
H H .0000 .0000 'International Tables Vol C Tables 4.2.6.8 and 6.1.1.4'
F F .0171 .0103 'International Tables Vol C Tables 4.2.6.8 and 6.1.1.4'
N N .0061 .0033 'International Tables Vol C Tables 4.2.6.8 and 6.1.1.4'
O O .0106 .0060 'International Tables Vol C Tables 4.2.6.8 and 6.1.1.4'
P P .1023 .0942 'International Tables Vol C Tables 4.2.6.8 and 6.1.1.4'
Pd Pd -.9988 1.0072 'International Tables Vol C Tables 4.2.6.8 and 6.1.1.4'

loop_
_geom_angle_atom_site_label_1
_geom_angle_atom_site_label_2
_geom_angle_atom_site_label_3
_geom_angle
_geom_angle_site_symmetry_1
_geom_angle_site_symmetry_3
_geom_angle_publ_flag
C9 Pd1 N3 79.66(18) . . ?
C9 Pd1 N2 100.61(18) . . ?
N3 Pd1 N2 177.99(18) . . ?
C9 Pd1 N1 173.79(18) . . ?
N3 Pd1 N1 95.42(16) . . ?
N2 Pd1 N1 84.18(16) . . ?
C11 O1 C12 117.8(4) . . ?
C1 N1 C6 109.3(4) . . ?
C1 N1 C5 109.5(4) . . ?
C6 N1 C5 108.3(4) . . ?
C1 N1 Pd1 104.8(3) . . ?
C6 N1 Pd1 117.1(3) . . ?
C5 N1 Pd1 107.6(3) . . ?
C2 N2 C3 109.5(4) . . ?
C2 N2 C4 107.2(4) . . ?
C3 N2 C4 109.3(4) . . ?
C2 N2 Pd1 106.2(3) . . ?
C3 N2 Pd1 111.3(3) . . ?
C4 N2 Pd1 113.2(3) . . ?
C7 N3 Pd1 107.2(3) . . ?
C7 N3 H3A 110.3 . . ?
Pd1 N3 H3A 110.3 . . ?
C7 N3 H3B 110.3 . . ?
Pd1 N3 H3B 110.3 . . ?
H3A N3 H3B 108.5 . . ?
N1 C1 C2 110.2(5) . . ?
N1 C1 H1A 109.6 . . ?
C2 C1 H1A 109.6 . . ?
N1 C1 H1B 109.6 . . ?
C2 C1 H1B 109.6 . . ?
H1A C1 H1B 108.1 . . ?
N2 C2 C1 111.1(4) . . ?
N2 C2 H2A 109.4 . . ?
C1 C2 H2A 109.4 . . ?
N2 C2 H2B 109.4 . . ?
C1 C2 H2B 109.4 . . ?
H2A C2 H2B 108.0 . . ?
N2 C3 H3C 109.5 . . ?
N2 C3 H3D 109.5 . . ?
H3C C3 H3D 109.5 . . ?
N2 C3 H3E 109.5 . . ?
H3C C3 H3E 109.5 . . ?
H3D C3 H3E 109.5 . . ?
N2 C4 H4A 109.5 . . ?
N2 C4 H4B 109.5 . . ?
H4A C4 H4B 109.5 . . ?
N2 C4 H4C 109.5 . . ?
H4A C4 H4C 109.5 . . ?
H4B C4 H4C 109.5 . . ?
N1 C5 H5A 109.5 . . ?
N1 C5 H5B 109.5 . . ?
H5A C5 H5B 109.5 . . ?
N1 C5 H5C 109.5 . . ?
H5A C5 H5C 109.5 . . ?
H5B C5 H5C 109.5 . . ?
N1 C6 H6A 109.5 . . ?
N1 C6 H6B 109.5 . . ?
H6A C6 H6B 109.5 . . ?
N1 C6 H6C 109.5 . . ?
H6A C6 H6C 109.5 . . ?
H6B C6 H6C 109.5 . . ?
N3 C7 C8 104.9(4) . . ?
N3 C7 C15 110.0(4) . . ?
C8 C7 C15 114.0(4) . . ?
N3 C7 H7 109.3 . . ?
C8 C7 H7 109.3 . . ?
C15 C7 H7 109.3 . . ?
C14 C8 C9 120.5(5) . . ?
C14 C8 C7 123.1(5) . . ?
C9 C8 C7 116.4(4) . . ?
C10 C9 C8 118.7(5) . . ?
C10 C9 Pd1 129.9(4) . . ?
C8 C9 Pd1 111.4(4) . . ?
C9 C10 C11 119.9(5) . . ?
C9 C10 H10 120.0 . . ?
C11 C10 H10 120.0 . . ?
O1 C11 C10 124.5(5) . . ?
O1 C11 C13 114.7(4) . . ?
C10 C11 C13 120.8(5) . . ?
O1 C12 H12A 109.5 . . ?
O1 C12 H12B 109.5 . . ?
H12A C12 H12B 109.5 . . ?
O1 C12 H12C 109.5 . . ?
H12A C12 H12C 109.5 . . ?
H12B C12 H12C 109.5 . . ?
C14 C13 C11 118.8(5) . . ?
C14 C13 H13 120.6 . . ?
C11 C13 H13 120.6 . . ?
C13 C14 C8 121.3(5) . . ?
C13 C14 H14 119.4 . . ?
C8 C14 H14 119.4 . . ?
C7 C15 H15A 109.5 . . ?
C7 C15 H15B 109.5 . . ?
H15A C15 H15B 109.5 . . ?
C7 C15 H15C 109.5 . . ?
H15A C15 H15C 109.5 . . ?
H15B C15 H15C 109.5 . . ?
C24 Pd2 N6 79.5(2) . . ?
C24 Pd2 N4 99.6(2) . . ?
N6 Pd2 N4 178.81(18) . . ?
C24 Pd2 N5 174.4(2) . . ?
N6 Pd2 N5 96.34(16) . . ?
N4 Pd2 N5 84.55(15) . . ?
C26 O2 C27 117.3(4) . . ?
C16 N4 C21 109.9(4) . . ?
C16 N4 C20 106.5(4) . . ?
C21 N4 C20 108.4(4) . . ?
C16 N4 Pd2 106.3(3) . . ?
C21 N4 Pd2 110.8(3) . . ?
C20 N4 Pd2 114.8(3) . . ?
C19 N5 C18 108.3(4) . . ?
C19 N5 C17 111.1(4) . . ?
C18 N5 C17 108.6(4) . . ?
C19 N5 Pd2 109.3(3) . . ?
C18 N5 Pd2 115.7(3) . . ?
C17 N5 Pd2 103.8(3) . . ?
C22 N6 Pd2 108.5(3) . . ?
C22 N6 H6D 110.0 . . ?
Pd2 N6 H6D 110.0 . . ?
C22 N6 H6E 110.0 . . ?
Pd2 N6 H6E 110.0 . . ?
H6D N6 H6E 108.4 . . ?
N4 C16 C17 111.6(4) . . ?
N4 C16 H16A 109.3 . . ?
C17 C16 H16A 109.3 . . ?
N4 C16 H16B 109.3 . . ?
C17 C16 H16B 109.3 . . ?
H16A C16 H16B 108.0 . . ?
N5 C17 C16 109.5(4) . . ?
N5 C17 H17A 109.8 . . ?
C16 C17 H17A 109.8 . . ?
N5 C17 H17B 109.8 . . ?
C16 C17 H17B 109.8 . . ?
H17A C17 H17B 108.2 . . ?
N5 C18 H18A 109.5 . . ?
N5 C18 H18B 109.5 . . ?
H18A C18 H18B 109.5 . . ?
N5 C18 H18C 109.5 . . ?
H18A C18 H18C 109.5 . . ?
H18B C18 H18C 109.5 . . ?
N5 C19 H19A 109.5 . . ?
N5 C19 H19B 109.5 . . ?
H19A C19 H19B 109.5 . . ?
N5 C19 H19C 109.5 . . ?
H19A C19 H19C 109.5 . . ?
H19B C19 H19C 109.5 . . ?
N4 C20 H20A 109.5 . . ?
N4 C20 H20B 109.5 . . ?
H20A C20 H20B 109.5 . . ?
N4 C20 H20C 109.5 . . ?
H20A C20 H20C 109.5 . . ?
H20B C20 H20C 109.5 . . ?
N4 C21 H21A 109.5 . . ?
N4 C21 H21B 109.5 . . ?
H21A C21 H21B 109.5 . . ?
N4 C21 H21C 109.5 . . ?
H21A C21 H21C 109.5 . . ?
H21B C21 H21C 109.5 . . ?
N6 C22 C23 104.3(4) . . ?
N6 C22 C30 108.5(4) . . ?
C23 C22 C30 112.9(4) . . ?
N6 C22 H22 110.3 . . ?
C23 C22 H22 110.3 . . ?
C30 C22 H22 110.3 . . ?
C29 C23 C24 120.7(5) . . ?
C29 C23 C22 122.1(5) . . ?
C24 C23 C22 117.2(5) . . ?
C23 C24 C25 118.7(5) . . ?
C23 C24 Pd2 112.9(4) . . ?
C25 C24 Pd2 128.3(4) . . ?
C26 C25 C24 119.1(5) . . ?
C26 C25 H25 120.5 . . ?
C24 C25 H25 120.5 . . ?
C28 C26 O2 116.6(5) . . ?
C28 C26 C25 121.1(5) . . ?
O2 C26 C25 122.3(5) . . ?
O2 C27 H27A 109.5 . . ?
O2 C27 H27B 109.5 . . ?
H27A C27 H27B 109.5 . . ?
O2 C27 H27C 109.5 . . ?
H27A C27 H27C 109.5 . . ?
H27B C27 H27C 109.5 . . ?
C26 C28 C29 119.5(5) . . ?
C26 C28 H28 120.3 . . ?
C29 C28 H28 120.3 . . ?
C28 C29 C23 120.8(5) . . ?
C28 C29 H29 119.6 . . ?
C23 C29 H29 119.6 . . ?
C22 C30 H30A 109.5 . . ?
C22 C30 H30B 109.5 . . ?
H30A C30 H30B 109.5 . . ?
C22 C30 H30C 109.5 . . ?
H30A C30 H30C 109.5 . . ?
H30B C30 H30C 109.5 . . ?
F1 P1 F4 179.2(2) . . ?
F1 P1 F2 90.6(2) . . ?
F4 P1 F2 90.0(2) . . ?
F1 P1 F6 89.6(2) . . ?
F4 P1 F6 89.7(2) . . ?
F2 P1 F6 178.5(2) . . ?
F1 P1 F5 88.5(2) . . ?
F4 P1 F5 91.0(2) . . ?
F2 P1 F5 90.2(2) . . ?
F6 P1 F5 88.2(2) . . ?
F1 P1 F3 90.6(2) . . ?
F4 P1 F3 89.9(2) . . ?
F2 P1 F3 91.2(2) . . ?
F6 P1 F3 90.3(2) . . ?
F5 P1 F3 178.3(2) . . ?
F9 P2 F8 177.4(5) . . ?
F9 P2 F11 91.1(4) . . ?
F8 P2 F11 91.3(3) . . ?
F9 P2 F12 89.2(4) . . ?
F8 P2 F12 89.8(4) . . ?
F11 P2 F12 89.9(3) . . ?
F9 P2 F7 89.6(3) . . ?
F8 P2 F7 91.4(4) . . ?
F11 P2 F7 90.8(2) . . ?
F12 P2 F7 178.7(3) . . ?
F9 P2 F10 91.6(5) . . ?
F8 P2 F10 86.1(4) . . ?
F11 P2 F10 177.3(4) . . ?
F12 P2 F10 90.3(3) . . ?
F7 P2 F10 89.1(2) . . ?

loop_
_geom_bond_atom_site_label_1
_geom_bond_atom_site_label_2
_geom_bond_distance
_geom_bond_site_symmetry_2
_geom_bond_publ_flag
Pd1 C9 2.017(5) . ?
Pd1 N3 2.055(4) . ?
Pd1 N2 2.096(4) . ?
Pd1 N1 2.161(4) . ?
O1 C11 1.372(6) . ?
O1 C12 1.403(7) . ?
N1 C1 1.460(7) . ?
N1 C6 1.475(6) . ?
N1 C5 1.496(6) . ?
N2 C2 1.486(6) . ?
N2 C3 1.488(7) . ?
N2 C4 1.492(6) . ?
N3 C7 1.469(6) . ?
N3 H3A 0.9200 . ?
N3 H3B 0.9200 . ?
C1 C2 1.503(8) . ?
C1 H1A 0.9900 . ?
C1 H1B 0.9900 . ?
C2 H2A 0.9900 . ?
C2 H2B 0.9900 . ?
C3 H3C 0.9800 . ?
C3 H3D 0.9800 . ?
C3 H3E 0.9800 . ?
C4 H4A 0.9800 . ?
C4 H4B 0.9800 . ?
C4 H4C 0.9800 . ?
C5 H5A 0.9800 . ?
C5 H5B 0.9800 . ?
C5 H5C 0.9800 . ?
C6 H6A 0.9800 . ?
C6 H6B 0.9800 . ?
C6 H6C 0.9800 . ?
C7 C8 1.502(7) . ?
C7 C15 1.518(7) . ?
C7 H7 1.0000 . ?
C8 C14 1.391(7) . ?
C8 C9 1.405(7) . ?
C9 C10 1.400(7) . ?
C10 C11 1.401(7) . ?
C10 H10 0.9500 . ?
C11 C13 1.402(7) . ?
C12 H12A 0.9800 . ?
C12 H12B 0.9800 . ?
C12 H12C 0.9800 . ?
C13 C14 1.376(7) . ?
C13 H13 0.9500 . ?
C14 H14 0.9500 . ?
C15 H15A 0.9800 . ?
C15 H15B 0.9800 . ?
C15 H15C 0.9800 . ?
Pd2 C24 2.012(5) . ?
Pd2 N6 2.056(4) . ?
Pd2 N4 2.092(4) . ?
Pd2 N5 2.180(4) . ?
O2 C26 1.378(6) . ?
O2 C27 1.434(7) . ?
N4 C16 1.484(6) . ?
N4 C21 1.495(7) . ?
N4 C20 1.495(7) . ?
N5 C19 1.475(6) . ?
N5 C18 1.491(6) . ?
N5 C17 1.496(6) . ?
N6 C22 1.503(7) . ?
N6 H6D 0.9200 . ?
N6 H6E 0.9200 . ?
C16 C17 1.501(7) . ?
C16 H16A 0.9900 . ?
C16 H16B 0.9900 . ?
C17 H17A 0.9900 . ?
C17 H17B 0.9900 . ?
C18 H18A 0.9800 . ?
C18 H18B 0.9800 . ?
C18 H18C 0.9800 . ?
C19 H19A 0.9800 . ?
C19 H19B 0.9800 . ?
C19 H19C 0.9800 . ?
C20 H20A 0.9800 . ?
C20 H20B 0.9800 . ?
C20 H20C 0.9800 . ?
C21 H21A 0.9800 . ?
C21 H21B 0.9800 . ?
C21 H21C 0.9800 . ?
C22 C23 1.504(8) . ?
C22 C30 1.517(7) . ?
C22 H22 1.0000 . ?
C23 C29 1.389(8) . ?
C23 C24 1.390(8) . ?
C24 C25 1.417(8) . ?
C25 C26 1.407(7) . ?
C25 H25 0.9500 . ?
C26 C28 1.375(8) . ?
C27 H27A 0.9800 . ?
C27 H27B 0.9800 . ?
C27 H27C 0.9800 . ?
C28 C29 1.381(8) . ?
C28 H28 0.9500 . ?
C29 H29 0.9500 . ?
C30 H30A 0.9800 . ?
C30 H30B 0.9800 . ?
C30 H30C 0.9800 . ?
P1 F1 1.588(3) . ?
P1 F4 1.591(4) . ?
P1 F2 1.591(4) . ?
P1 F6 1.592(4) . ?
P1 F5 1.600(3) . ?
P1 F3 1.605(4) . ?
P2 F9 1.506(5) . ?
P2 F8 1.537(5) . ?
P2 F11 1.541(4) . ?
P2 F12 1.570(4) . ?
P2 F7 1.578(4) . ?
P2 F10 1.591(5) . ?
